data_8000520
loop_
_publ_author_name
'Okayasu, Yoshinori'
'Yuasa, Junpei'

_publ_section_title
;
 Structure Determination of Europium Complexes in Solution Using
 Crystal-Field Splitting of the Narrow <i>f</i>-<i>f</i> Emission Lines.
;
_journal_name_full 'The journal of physical chemistry letters'
_journal_page_first 6867
_journal_page_last 6874
_journal_paper_doi 10.1021/acs.jpclett.1c01885
_journal_year 2021
_chemical_absolute_configuration ad
_chemical_formula_sum 'C59 H49 Eu F9 N3 O11'
_chemical_formula_weight 1298.97
_space_group_crystal_system orthorhombic
_space_group_IT_number 19
_space_group_name_Hall 'P 2ac 2ab'
_space_group_name_H-M_alt 'P 21 21 21'
_atom_sites_solution_hydrogens geom
_audit_creation_method SHELXL-2016/6
_cell_angle_alpha 90
_cell_angle_beta 90
_cell_angle_gamma 90
_cell_formula_units_Z 4
_cell_length_a 14.844(8)
_cell_length_b 18.882(10)
_cell_length_c 20.014(10)
_cell_measurement_reflns_used 26670
_cell_measurement_temperature 173(2)
_cell_measurement_theta_max 25.1
_cell_measurement_theta_min 1.48
_cell_volume 5610(5)
_computing_structure_refinement 'SHELXL-2016/6 (Sheldrick, 2016)'
_computing_structure_solution 'SHELXT 2014/5 (Sheldrick, 2014)'
_diffrn_ambient_temperature 173(2)
_diffrn_measured_fraction_theta_full 0.997
_diffrn_measured_fraction_theta_max 0.997
_diffrn_measurement_device_type 'Bruker APEX-II CCD'
_diffrn_measurement_method '\f and \w scans'
_diffrn_radiation_type MoK\a
_diffrn_radiation_wavelength 0.71073
_diffrn_reflns_av_R_equivalents 0.0273
_diffrn_reflns_av_unetI/netI 0.0441
_diffrn_reflns_Laue_measured_fraction_full 0.997
_diffrn_reflns_Laue_measured_fraction_max 0.997
_diffrn_reflns_limit_h_max 11
_diffrn_reflns_limit_h_min -17
_diffrn_reflns_limit_k_max 22
_diffrn_reflns_limit_k_min -21
_diffrn_reflns_limit_l_max 23
_diffrn_reflns_limit_l_min -22
_diffrn_reflns_number 26670
_diffrn_reflns_point_group_measured_fraction_full 0.995
_diffrn_reflns_point_group_measured_fraction_max 0.995
_diffrn_reflns_theta_full 25.096
_diffrn_reflns_theta_max 25.096
_diffrn_reflns_theta_min 1.483
_exptl_absorpt_coefficient_mu 1.211
_exptl_crystal_colour colorless
_exptl_crystal_density_diffrn 1.538
_exptl_crystal_description plate
_exptl_crystal_F_000 2624
_exptl_crystal_size_max 0.2
_exptl_crystal_size_mid 0.19
_exptl_crystal_size_min 0.19
_exptl_transmission_factor_max 0.745700
_exptl_transmission_factor_min 0.653400
_refine_diff_density_max 0.675
_refine_diff_density_min -0.327
_refine_diff_density_rms 0.046
_refine_ls_abs_structure_details
;
 Flack x determined using 3914 quotients [(I+)-(I-)]/[(I+)+(I-)]
 (Parsons, Flack and Wagner, Acta Cryst. B69 (2013) 249-259).
;
_refine_ls_abs_structure_Flack -0.013(4)
_refine_ls_extinction_method none
_refine_ls_goodness_of_fit_ref 0.713
_refine_ls_hydrogen_treatment constr
_refine_ls_matrix_type full
_refine_ls_number_parameters 753
_refine_ls_number_reflns 9943
_refine_ls_number_restraints 18
_refine_ls_restrained_S_all 0.715
_refine_ls_R_factor_all 0.0258
_refine_ls_R_factor_gt 0.0224
_refine_ls_shift/su_max 0.003
_refine_ls_shift/su_mean 0.000
_refine_ls_structure_factor_coef Fsqd
_refine_ls_weighting_details 'w=1/[\s^2^(Fo^2^)+(0.0392P)^2^+3.3203P] where P=(Fo^2^+2Fc^2^)/3'
_refine_ls_weighting_scheme calc
_refine_ls_wR_factor_gt 0.0524
_refine_ls_wR_factor_ref 0.0545
_reflns_Friedel_coverage 0.810
_reflns_Friedel_fraction_full 0.993
_reflns_Friedel_fraction_max 0.993
_reflns_number_gt 9258
_reflns_number_total 9943
_reflns_threshold_expression 'I > 2\s(I)'
_cod_data_source_file jz1c01885_si_010.cif
_cod_data_source_block PhEuOEt_0m_a
_cod_database_code 8000520
_shelx_shelxl_version_number 2016/6
_shelx_space_group_comment
;
The symmetry employed for this shelxl refinement is uniquely defined
by the following loop, which should always be used as a source of
symmetry information in preference to the above space-group names.
They are only intended as comments.
;

loop_
_space_group_symop_operation_xyz
'x, y, z'
'-x+1/2, -y, z+1/2'
'-x, y+1/2, -z+1/2'
'x+1/2, -y+1/2, -z'

loop_
_atom_site_label
_atom_site_type_symbol
_atom_site_fract_x
_atom_site_fract_y
_atom_site_fract_z
_atom_site_U_iso_or_equiv
_atom_site_adp_type
_atom_site_occupancy
_atom_site_site_symmetry_order
_atom_site_calc_flag
_atom_site_refinement_flags_posn
_atom_site_refinement_flags_adp
_atom_site_refinement_flags_occupancy
_atom_site_disorder_assembly
_atom_site_disorder_group
C46 C -0.2847(7) 0.2397(6) 0.2499(6) 0.0502(14) Uani 0.473(7) 1 d D U P A 1
H46A H -0.263242 0.209476 0.285703 0.060 Uiso 0.473(7) 1 calc R U P A 1
H46B H -0.298175 0.211050 0.210888 0.060 Uiso 0.473(7) 1 calc R U P A 1
C47 C -0.3639(8) 0.2831(6) 0.2710(6) 0.0502(14) Uani 0.473(7) 1 d D U P A 1
H47A H -0.345711 0.315670 0.305339 0.075 Uiso 0.473(7) 1 calc R U P A 1
H47B H -0.410232 0.252580 0.287948 0.075 Uiso 0.473(7) 1 calc R U P A 1
H47C H -0.386496 0.309114 0.233354 0.075 Uiso 0.473(7) 1 calc R U P A 1
C46A C -0.3070(7) 0.2764(6) 0.2749(5) 0.0502(14) Uani 0.527(7) 1 d D . P A 2
H46C H -0.297258 0.234065 0.301305 0.060 Uiso 0.527(7) 1 calc R U P A 2
H46D H -0.324080 0.314885 0.304384 0.060 Uiso 0.527(7) 1 calc R U P A 2
C47A C -0.3777(7) 0.2641(6) 0.2229(5) 0.0502(14) Uani 0.527(7) 1 d D . P A 2
H47D H -0.395394 0.308645 0.203799 0.075 Uiso 0.527(7) 1 calc R U P A 2
H47E H -0.429118 0.241918 0.243126 0.075 Uiso 0.527(7) 1 calc R U P A 2
H47F H -0.354053 0.233977 0.188544 0.075 Uiso 0.527(7) 1 calc R U P A 2
Eu01 Eu 0.23292(2) 0.51575(2) 0.39622(2) 0.02243(6) Uani 1 1 d . . . . .
O10 O 0.3645(2) 0.56883(17) 0.35199(14) 0.0318(7) Uani 1 1 d . . . . .
F1 F 0.2862(2) 0.75892(15) 0.45905(19) 0.0617(9) Uani 1 1 d . . . . .
O7 O 0.1296(2) 0.42613(16) 0.35786(14) 0.0284(7) Uani 1 1 d . . . . .
O4 O 0.09761(19) 0.53775(14) 0.45461(14) 0.0294(7) Uani 1 1 d . . . . .
O3 O 0.21236(19) 0.64159(14) 0.41190(13) 0.0304(7) Uani 1 1 d . . . . .
F7 F 0.3363(3) 0.65699(17) 0.58581(15) 0.0648(9) Uani 1 1 d . . . . .
F4 F 0.2621(3) 0.3236(2) 0.56899(18) 0.0866(12) Uani 1 1 d . . . . .
O9 O 0.3226(2) 0.55149(16) 0.48905(13) 0.0330(7) Uani 1 1 d . . . . .
O5 O -0.2346(2) 0.48606(16) 0.64010(14) 0.0413(7) Uani 1 1 d . . . . .
F9 F 0.4191(2) 0.56724(18) 0.60674(14) 0.0631(8) Uani 1 1 d . . . . .
O6 O 0.2184(2) 0.42652(15) 0.48370(13) 0.0321(7) Uani 1 1 d . . . . .
O1 O 0.1360(2) 0.58747(19) 0.18003(15) 0.0457(8) Uani 1 1 d . . . . .
O2 O 0.4224(3) 0.32949(19) 0.3225(2) 0.0568(10) Uani 1 1 d . . . . .
F5 F 0.1341(3) 0.2767(2) 0.56185(18) 0.0944(15) Uani 1 1 d . . . . .
F8 F 0.4785(3) 0.6620(2) 0.56844(15) 0.0850(13) Uani 1 1 d . . . . .
F2 F 0.1702(3) 0.78523(17) 0.51487(17) 0.0746(12) Uani 1 1 d . . . . .
F3 F 0.1685(3) 0.79180(16) 0.40917(18) 0.0733(11) Uani 1 1 d . . . . .
O11 O 0.6811(2) 0.6770(2) 0.17332(18) 0.0530(10) Uani 1 1 d . . . . .
O8 O -0.2216(3) 0.2957(2) 0.23472(19) 0.0681(13) Uani 1 1 d D . . . .
N2 N 0.2743(2) 0.46869(17) 0.27249(16) 0.0297(8) Uani 1 1 d . . . . .
C28 C -0.0200(3) 0.5637(2) 0.5285(2) 0.0264(9) Uani 1 1 d . . . . .
N1 N 0.1494(2) 0.57214(19) 0.29158(16) 0.0291(8) Uani 1 1 d . . . . .
C26 C 0.0947(3) 0.6549(2) 0.4915(2) 0.0274(9) Uani 1 1 d . . . . .
H26 H 0.067191 0.687447 0.519854 0.033 Uiso 1 1 calc R U . . .
C52 C 0.5010(3) 0.6223(2) 0.3233(2) 0.0334(10) Uani 1 1 d . . . . .
N3 N 0.3542(2) 0.4142(2) 0.38315(19) 0.0316(9) Uani 1 1 d . . . . .
C25 C 0.1673(3) 0.6766(2) 0.45367(19) 0.0256(9) Uani 1 1 d . . . . .
C40 C -0.0013(3) 0.3570(2) 0.3480(2) 0.0289(10) Uani 1 1 d . . . . .
C24 C 0.1973(3) 0.7534(2) 0.4596(2) 0.0318(10) Uani 1 1 d . . . . .
C36 C 0.1771(4) 0.3370(3) 0.5571(2) 0.0453(13) Uani 1 1 d . . . . .
F6 F 0.1531(3) 0.3759(2) 0.60943(17) 0.0985(14) Uani 1 1 d . . . . .
C42 C -0.0792(3) 0.3331(2) 0.3797(2) 0.0393(12) Uani 1 1 d . . . . .
H42 H -0.080526 0.330790 0.426112 0.047 Uiso 1 1 calc R U . . .
C29 C -0.0476(3) 0.4934(2) 0.5256(2) 0.0318(10) Uani 1 1 d . . . . .
H29 H -0.016898 0.462038 0.498011 0.038 Uiso 1 1 calc R U . . .
C41 C -0.0016(3) 0.3599(2) 0.2782(2) 0.0299(9) Uani 1 1 d . . . . .
H41 H 0.049211 0.376376 0.255894 0.036 Uiso 1 1 calc R U . . .
C17 C 0.4100(3) 0.3740(3) 0.4327(3) 0.0437(12) Uani 1 1 d . . . . .
H17 H 0.373106 0.359547 0.470930 0.052 Uiso 1 1 calc R U . . .
C30 C -0.0699(3) 0.6097(2) 0.5680(2) 0.0345(10) Uani 1 1 d . . . . .
H30 H -0.054591 0.657414 0.569209 0.041 Uiso 1 1 calc R U . . .
C27 C 0.0606(3) 0.5853(2) 0.48882(19) 0.0263(9) Uani 1 1 d . . . . .
C1 C -0.1638(3) 0.6002(3) 0.3911(3) 0.0513(12) Uani 1 1 d . . . . .
H1 H -0.217683 0.593887 0.414015 0.062 Uiso 1 1 calc R U . . .
C57 C 0.6250(3) 0.6611(2) 0.2240(2) 0.0394(11) Uani 1 1 d . . . . .
C50 C 0.4453(3) 0.6174(3) 0.4421(2) 0.0370(12) Uani 1 1 d . . . . .
H50 H 0.493807 0.646044 0.453693 0.044 Uiso 1 1 calc R U . . .
C10 C 0.2395(3) 0.4992(2) 0.21809(18) 0.0329(10) Uani 1 1 d . . . . .
C4 C -0.0401(3) 0.5523(3) 0.3298(2) 0.0401(12) Uani 1 1 d . . . . .
H4 H -0.010829 0.513256 0.311488 0.048 Uiso 1 1 calc R U . . .
C31 C -0.1419(3) 0.5859(2) 0.6057(2) 0.0380(10) Uani 1 1 d . . . . .
H31 H -0.174486 0.617570 0.631865 0.046 Uiso 1 1 calc R U . . .
C45 C -0.1522(3) 0.3147(3) 0.2748(3) 0.0450(13) Uani 1 1 d . . . . .
C32 C -0.1192(3) 0.4693(2) 0.5628(2) 0.0349(11) Uani 1 1 d . . . . .
H32 H -0.136605 0.422125 0.559892 0.042 Uiso 1 1 calc R U . . .
C56 C 0.5456(3) 0.6269(3) 0.2078(2) 0.0413(12) Uani 1 1 d . . . . .
H56 H 0.533306 0.616714 0.163222 0.050 Uiso 1 1 calc R U . . .
C39 C 0.0785(3) 0.3817(2) 0.3856(2) 0.0270(9) Uani 1 1 d . . . . .
C11 C 0.2637(3) 0.4802(3) 0.1536(2) 0.0490(12) Uani 1 1 d . . . . .
H11 H 0.239362 0.503238 0.116726 0.059 Uiso 1 1 calc R U . . .
C7 C 0.0837(3) 0.6306(2) 0.2845(2) 0.0351(11) Uani 1 1 d . . . . .
H7 H 0.111773 0.675081 0.298859 0.042 Uiso 1 1 calc R U . . .
C9 C 0.1731(3) 0.5548(2) 0.2330(2) 0.0322(10) Uani 1 1 d . . . . .
C33 C -0.1656(2) 0.5151(2) 0.6045(2) 0.0317(8) Uani 1 1 d . . . . .
C2 C -0.1205(4) 0.5434(3) 0.3635(3) 0.0493(13) Uani 1 1 d . . . . .
H2 H -0.145364 0.498383 0.367481 0.059 Uiso 1 1 calc R U . . .
C38 C 0.0949(3) 0.3536(2) 0.4504(2) 0.0328(10) Uani 1 1 d . . . . .
H38 H 0.057368 0.317749 0.465954 0.039 Uiso 1 1 calc R U . . .
C43 C -0.0750(3) 0.3389(2) 0.2423(2) 0.0370(11) Uani 1 1 d . . . . .
H43 H -0.073527 0.340746 0.195899 0.044 Uiso 1 1 calc R U . . .
C34 C -0.2712(3) 0.5255(3) 0.6953(2) 0.0461(11) Uani 1 1 d . . . . .
H34A H -0.327290 0.503823 0.709512 0.055 Uiso 1 1 calc R U . . .
H34B H -0.284373 0.573451 0.680903 0.055 Uiso 1 1 calc R U . . .
C6 C -0.0030(3) 0.6194(2) 0.3231(2) 0.0330(11) Uani 1 1 d . . . . .
C18 C 0.4882(3) 0.4183(3) 0.4557(2) 0.0408(12) Uani 1 1 d . . . . .
C44 C -0.1540(3) 0.3127(3) 0.3441(3) 0.0468(13) Uani 1 1 d . . . . .
H44 H -0.205604 0.297725 0.366320 0.056 Uiso 1 1 calc R U . . .
C48 C 0.4070(4) 0.6199(3) 0.5632(2) 0.0484(13) Uani 1 1 d . . . . .
C14 C 0.3336(3) 0.4165(3) 0.2639(2) 0.0373(11) Uani 1 1 d . . . . .
C19 C 0.5505(3) 0.4446(3) 0.4112(3) 0.0524(14) Uani 1 1 d . . . . .
H19 H 0.543105 0.436254 0.365722 0.063 Uiso 1 1 calc R U . . .
C16 C 0.4379(4) 0.3087(3) 0.3912(3) 0.0613(15) Uani 1 1 d . . . . .
H16A H 0.500830 0.297217 0.398437 0.074 Uiso 1 1 calc R U . . .
H16B H 0.401462 0.267858 0.402872 0.074 Uiso 1 1 calc R U . . .
C53 C 0.5812(4) 0.6565(3) 0.3393(3) 0.0473(13) Uani 1 1 d . . . . .
H53 H 0.593744 0.666561 0.383826 0.057 Uiso 1 1 calc R U . . .
C54 C 0.4848(3) 0.6079(3) 0.2557(2) 0.0384(11) Uani 1 1 d . . . . .
H54 H 0.431918 0.585049 0.243328 0.046 Uiso 1 1 calc R U . . .
C5 C -0.0467(4) 0.6759(3) 0.3512(3) 0.0441(13) Uani 1 1 d . . . . .
H5 H -0.022190 0.721060 0.347794 0.053 Uiso 1 1 calc R U . . .
C15 C 0.3685(3) 0.3874(3) 0.3269(3) 0.0388(12) Uani 1 1 d . . . . .
C55 C 0.6422(4) 0.6759(3) 0.2910(3) 0.0490(13) Uani 1 1 d . . . . .
H55 H 0.695138 0.698973 0.303038 0.059 Uiso 1 1 calc R U . . .
C22 C 0.5736(4) 0.4714(4) 0.5448(3) 0.072(2) Uani 1 1 d . . . . .
H22 H 0.580315 0.481123 0.590052 0.086 Uiso 1 1 calc R U . . .
C51 C 0.4321(3) 0.6010(2) 0.3738(2) 0.0310(10) Uani 1 1 d . . . . .
C49 C 0.3894(3) 0.5929(2) 0.4923(2) 0.0342(11) Uani 1 1 d . . . . .
C3 C -0.1274(4) 0.6659(3) 0.3847(3) 0.0531(14) Uani 1 1 d . . . . .
H3 H -0.157053 0.704697 0.403012 0.064 Uiso 1 1 calc R U . . .
C37 C 0.1635(3) 0.3767(2) 0.4912(2) 0.0311(10) Uani 1 1 d . . . . .
C35 C -0.2067(4) 0.5278(3) 0.7534(2) 0.0556(15) Uani 1 1 d . . . . .
H35A H -0.194898 0.480409 0.768570 0.083 Uiso 1 1 calc R U . . .
H35B H -0.232800 0.554767 0.789156 0.083 Uiso 1 1 calc R U . . .
H35C H -0.151318 0.549508 0.739575 0.083 Uiso 1 1 calc R U . . .
C20 C 0.5004(4) 0.4322(3) 0.5228(3) 0.0563(15) Uani 1 1 d . . . . .
H20 H 0.459075 0.414975 0.553676 0.068 Uiso 1 1 calc R U . . .
C21 C 0.6236(4) 0.4830(4) 0.4330(3) 0.0649(16) Uani 1 1 d . . . . .
H21 H 0.665019 0.500373 0.402195 0.078 Uiso 1 1 calc R U . . .
C23 C 0.6359(4) 0.4960(4) 0.5001(3) 0.073(2) Uani 1 1 d . . . . .
H23 H 0.685942 0.521091 0.514827 0.088 Uiso 1 1 calc R U . . .
C58 C 0.7726(5) 0.6973(4) 0.1885(4) 0.082(2) Uani 1 1 d . . . . .
H58A H 0.797994 0.664829 0.220969 0.099 Uiso 1 1 calc R U . . .
H58B H 0.773376 0.744539 0.207547 0.099 Uiso 1 1 calc R U . . .
C12 C 0.3256(4) 0.4254(4) 0.1459(3) 0.0626(18) Uani 1 1 d . . . . .
H12 H 0.343305 0.411168 0.103356 0.075 Uiso 1 1 calc R U . . .
C8 C 0.0672(4) 0.6332(3) 0.2080(2) 0.0509(14) Uani 1 1 d . . . . .
H8A H 0.007465 0.615874 0.197157 0.061 Uiso 1 1 calc R U . . .
H8B H 0.073375 0.681165 0.191273 0.061 Uiso 1 1 calc R U . . .
C13 C 0.3604(4) 0.3927(3) 0.2012(3) 0.0575(16) Uani 1 1 d . . . . .
H13 H 0.400938 0.355381 0.197000 0.069 Uiso 1 1 calc R U . . .
C59 C 0.8258(5) 0.6960(5) 0.1278(5) 0.118(3) Uani 1 1 d . . . . .
H59A H 0.826927 0.648693 0.110229 0.176 Uiso 1 1 calc R U . . .
H59B H 0.886118 0.711049 0.137561 0.176 Uiso 1 1 calc R U . . .
H59C H 0.799495 0.727326 0.095471 0.176 Uiso 1 1 calc R U . . .

loop_
_atom_site_aniso_label
_atom_site_aniso_U_11
_atom_site_aniso_U_22
_atom_site_aniso_U_33
_atom_site_aniso_U_23
_atom_site_aniso_U_13
_atom_site_aniso_U_12
C46 0.0494(18) 0.0504(17) 0.0509(17) 0.0010(12) 0.0002(12) -0.0036(12)
C47 0.0494(18) 0.0504(17) 0.0509(17) 0.0010(12) 0.0002(12) -0.0036(12)
C46A 0.0494(18) 0.0504(17) 0.0509(17) 0.0010(12) 0.0002(12) -0.0036(12)
C47A 0.0494(18) 0.0504(17) 0.0509(17) 0.0010(12) 0.0002(12) -0.0036(12)
Eu01 0.02448(10) 0.02425(9) 0.01854(9) -0.00177(8) 0.00160(8) -0.00196(8)
O10 0.0325(18) 0.0361(18) 0.0267(16) -0.0030(14) -0.0003(14) -0.0071(15)
F1 0.040(2) 0.0374(16) 0.108(3) -0.0128(16) 0.0033(17) -0.0085(13)
O7 0.0328(17) 0.0274(16) 0.0251(15) -0.0017(13) 0.0026(13) -0.0064(14)
O4 0.0303(16) 0.0301(16) 0.0277(15) -0.0053(12) 0.0069(12) -0.0003(12)
O3 0.0365(18) 0.0279(15) 0.0267(15) -0.0034(11) 0.0050(12) -0.0020(12)
F7 0.088(3) 0.057(2) 0.0491(19) -0.0207(15) 0.0091(17) -0.0057(18)
F4 0.065(2) 0.109(3) 0.086(2) 0.064(2) -0.020(2) -0.002(2)
O9 0.0394(19) 0.0361(17) 0.0236(15) -0.0018(13) -0.0014(13) -0.0083(15)
O5 0.0355(16) 0.0495(17) 0.0391(16) -0.0051(14) 0.0139(14) -0.0073(19)
F9 0.068(2) 0.094(2) 0.0279(14) 0.0029(17) -0.0125(16) -0.0042(17)
O6 0.0349(18) 0.0326(16) 0.0288(15) 0.0054(12) -0.0041(13) -0.0022(14)
O1 0.059(2) 0.057(2) 0.0215(16) 0.0086(15) -0.0028(15) -0.0014(18)
O2 0.049(2) 0.049(2) 0.072(3) -0.020(2) 0.000(2) 0.0188(19)
F5 0.121(3) 0.086(3) 0.076(2) 0.057(2) -0.047(2) -0.061(3)
F8 0.091(3) 0.122(3) 0.0428(18) -0.030(2) 0.0031(17) -0.064(3)
F2 0.109(3) 0.0482(19) 0.067(2) -0.0331(17) 0.041(2) -0.026(2)
F3 0.099(3) 0.0376(17) 0.084(3) 0.0275(17) -0.035(2) -0.0079(16)
O11 0.041(2) 0.059(2) 0.059(2) 0.0079(19) 0.0212(18) -0.0100(17)
O8 0.050(2) 0.085(3) 0.069(2) 0.038(2) -0.027(2) -0.041(2)
N2 0.0241(17) 0.038(2) 0.0266(17) -0.0075(14) 0.0015(15) -0.0086(16)
C28 0.022(2) 0.033(2) 0.024(2) 0.0018(17) -0.0001(17) 0.0055(17)
N1 0.038(2) 0.0284(19) 0.0210(18) -0.0013(14) -0.0026(15) -0.0038(16)
C26 0.030(2) 0.029(2) 0.023(2) -0.0043(17) 0.0024(18) 0.0067(19)
C52 0.031(3) 0.034(3) 0.035(3) 0.002(2) -0.003(2) -0.008(2)
N3 0.0254(19) 0.035(2) 0.034(2) -0.0046(17) 0.0005(16) 0.0031(15)
C25 0.032(2) 0.028(2) 0.0177(19) -0.0001(16) -0.0031(17) 0.0028(18)
C40 0.031(2) 0.023(2) 0.033(2) -0.0010(18) 0.002(2) -0.0022(19)
C24 0.038(3) 0.031(2) 0.026(2) -0.0043(18) 0.0025(19) 0.002(2)
C36 0.045(3) 0.051(3) 0.040(3) 0.013(2) -0.004(2) -0.009(2)
F6 0.160(4) 0.103(3) 0.0324(19) 0.012(2) 0.015(2) 0.017(3)
C42 0.039(3) 0.038(3) 0.041(3) 0.013(2) 0.002(2) -0.008(2)
C29 0.033(2) 0.033(3) 0.030(2) -0.0037(19) 0.0054(17) 0.0013(19)
C41 0.029(2) 0.027(2) 0.034(2) 0.0004(18) 0.0009(19) -0.0047(18)
C17 0.035(3) 0.041(3) 0.054(3) 0.007(2) -0.001(2) 0.009(2)
C30 0.038(3) 0.030(2) 0.036(2) 0.0013(19) 0.005(2) 0.004(2)
C27 0.028(2) 0.036(2) 0.016(2) -0.0002(17) -0.0024(17) 0.0036(19)
C1 0.042(3) 0.060(3) 0.052(3) 0.004(3) -0.007(3) 0.003(2)
C57 0.034(3) 0.036(3) 0.048(3) 0.007(2) 0.008(2) -0.003(2)
C50 0.038(3) 0.042(3) 0.031(2) -0.006(2) -0.002(2) -0.017(2)
C10 0.032(2) 0.045(3) 0.0218(18) -0.0069(16) 0.0034(17) -0.0140(19)
C4 0.042(3) 0.030(2) 0.049(3) -0.003(2) -0.016(2) 0.001(2)
C31 0.040(3) 0.039(3) 0.035(2) 0.002(2) 0.011(2) 0.0094(19)
C45 0.034(3) 0.040(3) 0.061(3) 0.020(3) -0.013(2) -0.015(2)
C32 0.035(3) 0.037(3) 0.032(2) -0.0023(19) 0.0017(19) -0.0024(19)
C56 0.038(3) 0.052(3) 0.034(3) -0.001(2) 0.006(2) -0.003(2)
C39 0.030(2) 0.0197(19) 0.031(2) -0.0030(18) 0.0027(19) -0.0008(17)
C11 0.043(3) 0.078(3) 0.026(2) -0.010(2) 0.006(2) -0.008(3)
C7 0.052(3) 0.025(2) 0.028(2) 0.0033(18) -0.008(2) 0.000(2)
C9 0.038(3) 0.038(3) 0.020(2) 0.0034(18) -0.0037(18) -0.014(2)
C33 0.0264(19) 0.041(2) 0.0282(19) 0.004(2) 0.0002(18) -0.0010(19)
C2 0.042(3) 0.047(3) 0.059(3) 0.004(3) -0.020(3) -0.006(2)
C38 0.041(3) 0.026(2) 0.031(2) 0.0042(19) 0.003(2) -0.009(2)
C43 0.043(3) 0.030(2) 0.038(3) 0.0062(19) -0.003(2) -0.005(2)
C34 0.040(2) 0.054(3) 0.044(3) 0.000(2) 0.018(2) -0.001(3)
C6 0.042(3) 0.031(3) 0.026(2) 0.001(2) -0.014(2) 0.005(2)
C18 0.030(3) 0.053(3) 0.039(3) 0.005(2) -0.004(2) 0.008(2)
C44 0.034(3) 0.052(3) 0.054(3) 0.024(3) -0.001(2) -0.016(2)
C48 0.051(3) 0.060(3) 0.034(3) -0.007(2) -0.003(2) -0.022(3)
C14 0.026(2) 0.048(3) 0.037(3) -0.018(2) 0.0024(19) -0.001(2)
C19 0.040(3) 0.074(4) 0.043(3) -0.001(3) -0.001(2) -0.004(3)
C16 0.049(3) 0.051(3) 0.084(4) -0.003(3) -0.014(3) 0.016(2)
C53 0.047(3) 0.060(3) 0.035(3) 0.004(2) -0.005(2) -0.016(3)
C54 0.030(3) 0.045(3) 0.040(3) -0.005(2) 0.002(2) -0.009(2)
C5 0.053(3) 0.031(3) 0.049(3) -0.001(2) -0.011(3) 0.003(2)
C15 0.026(2) 0.038(3) 0.052(3) -0.009(2) 0.003(2) 0.003(2)
C55 0.036(3) 0.056(3) 0.056(3) 0.008(3) -0.004(2) -0.017(2)
C22 0.066(4) 0.106(6) 0.043(3) -0.004(4) -0.020(3) -0.001(4)
C51 0.033(3) 0.027(2) 0.032(2) -0.0018(18) -0.0006(19) -0.0041(19)
C49 0.037(3) 0.038(3) 0.027(2) -0.0024(19) -0.0051(19) -0.002(2)
C3 0.055(3) 0.051(3) 0.053(3) -0.007(3) -0.005(3) 0.010(3)
C37 0.038(3) 0.027(2) 0.028(2) 0.0034(18) 0.0040(19) 0.004(2)
C35 0.076(4) 0.053(3) 0.038(3) 0.004(2) 0.015(2) 0.000(3)
C20 0.050(3) 0.080(4) 0.039(3) 0.012(3) -0.004(3) 0.003(3)
C21 0.040(3) 0.097(5) 0.057(3) 0.007(4) -0.002(2) -0.011(4)
C23 0.048(3) 0.105(6) 0.067(4) 0.002(4) -0.021(3) -0.016(3)
C58 0.053(4) 0.100(5) 0.093(5) 0.005(4) 0.027(4) -0.025(4)
C12 0.049(3) 0.106(5) 0.033(3) -0.031(3) 0.010(3) -0.001(3)
C8 0.073(4) 0.044(3) 0.037(3) 0.009(2) -0.010(3) 0.004(3)
C13 0.042(3) 0.081(4) 0.049(3) -0.031(3) 0.011(3) 0.007(3)
C59 0.066(5) 0.105(6) 0.182(10) 0.030(6) 0.057(6) -0.009(4)

loop_
_atom_type_symbol
_atom_type_description
_atom_type_scat_dispersion_real
_atom_type_scat_dispersion_imag
_atom_type_scat_source
C C 0.0033 0.0016 'International Tables Vol C Tables 4.2.6.8 and 6.1.1.4'
H H 0.0000 0.0000 'International Tables Vol C Tables 4.2.6.8 and 6.1.1.4'
Eu Eu -0.1578 3.6682 'International Tables Vol C Tables 4.2.6.8 and 6.1.1.4'
F F 0.0171 0.0103 'International Tables Vol C Tables 4.2.6.8 and 6.1.1.4'
N N 0.0061 0.0033 'International Tables Vol C Tables 4.2.6.8 and 6.1.1.4'
O O 0.0106 0.0060 'International Tables Vol C Tables 4.2.6.8 and 6.1.1.4'

loop_
_geom_angle_atom_site_label_1
_geom_angle_atom_site_label_2
_geom_angle_atom_site_label_3
_geom_angle
_geom_angle_site_symmetry_1
_geom_angle_site_symmetry_3
_geom_angle_publ_flag
O8 C46 C47 99.6(9) . . ?
O8 C46 H46A 111.8 . . ?
C47 C46 H46A 111.8 . . ?
O8 C46 H46B 111.8 . . ?
C47 C46 H46B 111.8 . . ?
H46A C46 H46B 109.6 . . ?
C46 C47 H47A 109.5 . . ?
C46 C47 H47B 109.5 . . ?
H47A C47 H47B 109.5 . . ?
C46 C47 H47C 109.5 . . ?
H47A C47 H47C 109.5 . . ?
H47B C47 H47C 109.5 . . ?
C47A C46A O8 104.5(7) . . ?
C47A C46A H46C 110.8 . . ?
O8 C46A H46C 110.8 . . ?
C47A C46A H46D 110.8 . . ?
O8 C46A H46D 110.8 . . ?
H46C C46A H46D 108.9 . . ?
C46A C47A H47D 109.5 . . ?
C46A C47A H47E 109.5 . . ?
H47D C47A H47E 109.5 . . ?
C46A C47A H47F 109.5 . . ?
H47D C47A H47F 109.5 . . ?
H47E C47A H47F 109.5 . . ?
O4 Eu01 O10 144.35(10) . . ?
O4 Eu01 O9 92.25(11) . . ?
O10 Eu01 O9 73.20(10) . . ?
O4 Eu01 O7 74.90(10) . . ?
O10 Eu01 O7 134.71(11) . . ?
O9 Eu01 O7 143.40(10) . . ?
O4 Eu01 O3 69.83(9) . . ?
O10 Eu01 O3 74.71(10) . . ?
O9 Eu01 O3 71.98(10) . . ?
O7 Eu01 O3 130.66(10) . . ?
O4 Eu01 O6 72.02(10) . . ?
O10 Eu01 O6 129.33(10) . . ?
O9 Eu01 O6 71.65(10) . . ?
O7 Eu01 O6 71.79(10) . . ?
O3 Eu01 O6 125.09(9) . . ?
O4 Eu01 N3 139.13(11) . . ?
O10 Eu01 N3 73.04(11) . . ?
O9 Eu01 N3 84.40(11) . . ?
O7 Eu01 N3 83.84(11) . . ?
O3 Eu01 N3 144.33(11) . . ?
O6 Eu01 N3 68.29(11) . . ?
O4 Eu01 N1 85.57(11) . . ?
O10 Eu01 N1 85.42(11) . . ?
O9 Eu01 N1 139.62(11) . . ?
O7 Eu01 N1 74.53(11) . . ?
O3 Eu01 N1 69.47(10) . . ?
O6 Eu01 N1 143.29(10) . . ?
N3 Eu01 N1 122.04(11) . . ?
O4 Eu01 N2 134.85(10) . . ?
O10 Eu01 N2 66.97(10) . . ?
O9 Eu01 N2 132.90(11) . . ?
O7 Eu01 N2 67.79(10) . . ?
O3 Eu01 N2 118.12(9) . . ?
O6 Eu01 N2 116.79(10) . . ?
N3 Eu01 N2 61.03(11) . . ?
N1 Eu01 N2 61.01(11) . . ?
C51 O10 Eu01 137.4(3) . . ?
C39 O7 Eu01 135.2(3) . . ?
C27 O4 Eu01 140.2(3) . . ?
C25 O3 Eu01 132.0(3) . . ?
C49 O9 Eu01 130.8(3) . . ?
C33 O5 C34 118.5(3) . . ?
C37 O6 Eu01 131.4(3) . . ?
C9 O1 C8 104.9(3) . . ?
C15 O2 C16 104.5(4) . . ?
C57 O11 C58 118.8(5) . . ?
C45 O8 C46 124.3(6) . . ?
C45 O8 C46A 112.3(5) . . ?
C10 N2 C14 118.0(4) . . ?
C10 N2 Eu01 121.1(3) . . ?
C14 N2 Eu01 120.8(3) . . ?
C29 C28 C30 117.6(4) . . ?
C29 C28 C27 118.4(4) . . ?
C30 C28 C27 124.0(4) . . ?
C9 N1 C7 106.6(4) . . ?
C9 N1 Eu01 119.8(3) . . ?
C7 N1 Eu01 133.0(3) . . ?
C25 C26 C27 122.4(4) . . ?
C25 C26 H26 118.8 . . ?
C27 C26 H26 118.8 . . ?
C53 C52 C54 117.4(4) . . ?
C53 C52 C51 123.7(4) . . ?
C54 C52 C51 118.9(4) . . ?
C15 N3 C17 107.2(4) . . ?
C15 N3 Eu01 119.9(3) . . ?
C17 N3 Eu01 132.8(3) . . ?
O3 C25 C26 128.7(4) . . ?
O3 C25 C24 113.3(4) . . ?
C26 C25 C24 117.9(4) . . ?
C41 C40 C42 117.8(4) . . ?
C41 C40 C39 119.9(4) . . ?
C42 C40 C39 122.3(4) . . ?
F1 C24 F2 106.0(4) . . ?
F1 C24 F3 106.0(4) . . ?
F2 C24 F3 107.0(4) . . ?
F1 C24 C25 111.5(4) . . ?
F2 C24 C25 114.1(4) . . ?
F3 C24 C25 111.7(4) . . ?
F4 C36 F5 106.8(5) . . ?
F4 C36 F6 102.8(5) . . ?
F5 C36 F6 107.0(5) . . ?
F4 C36 C37 112.2(4) . . ?
F5 C36 C37 115.1(4) . . ?
F6 C36 C37 112.0(4) . . ?
C44 C42 C40 121.6(4) . . ?
C44 C42 H42 119.2 . . ?
C40 C42 H42 119.2 . . ?
C32 C29 C28 121.4(4) . . ?
C32 C29 H29 119.3 . . ?
C28 C29 H29 119.3 . . ?
C43 C41 C40 121.1(4) . . ?
C43 C41 H41 119.4 . . ?
C40 C41 H41 119.4 . . ?
C18 C17 N3 110.3(4) . . ?
C18 C17 C16 113.8(4) . . ?
N3 C17 C16 101.4(4) . . ?
C18 C17 H17 110.4 . . ?
N3 C17 H17 110.4 . . ?
C16 C17 H17 110.4 . . ?
C31 C30 C28 121.3(4) . . ?
C31 C30 H30 119.3 . . ?
C28 C30 H30 119.3 . . ?
O4 C27 C26 122.0(4) . . ?
O4 C27 C28 116.5(4) . . ?
C26 C27 C28 121.5(4) . . ?
C2 C1 C3 119.4(5) . . ?
C2 C1 H1 120.3 . . ?
C3 C1 H1 120.3 . . ?
O11 C57 C56 117.0(4) . . ?
O11 C57 C55 124.6(4) . . ?
C56 C57 C55 118.5(4) . . ?
C49 C50 C51 123.0(4) . . ?
C49 C50 H50 118.5 . . ?
C51 C50 H50 118.5 . . ?
N2 C10 C11 123.1(4) . . ?
N2 C10 C9 113.7(3) . . ?
C11 C10 C9 123.2(4) . . ?
C6 C4 C2 120.0(5) . . ?
C6 C4 H4 120.0 . . ?
C2 C4 H4 120.0 . . ?
C33 C31 C30 120.0(4) . . ?
C33 C31 H31 120.0 . . ?
C30 C31 H31 120.0 . . ?
O8 C45 C43 115.9(5) . . ?
O8 C45 C44 124.7(5) . . ?
C43 C45 C44 119.3(5) . . ?
C33 C32 C29 120.2(4) . . ?
C33 C32 H32 119.9 . . ?
C29 C32 H32 119.9 . . ?
C57 C56 C54 121.4(5) . . ?
C57 C56 H56 119.3 . . ?
C54 C56 H56 119.3 . . ?
O7 C39 C38 123.2(4) . . ?
O7 C39 C40 117.9(4) . . ?
C38 C39 C40 118.9(4) . . ?
C10 C11 C12 117.8(5) . . ?
C10 C11 H11 121.1 . . ?
C12 C11 H11 121.1 . . ?
N1 C7 C6 114.0(4) . . ?
N1 C7 C8 102.9(4) . . ?
C6 C7 C8 111.9(4) . . ?
N1 C7 H7 109.3 . . ?
C6 C7 H7 109.3 . . ?
C8 C7 H7 109.3 . . ?
N1 C9 O1 119.8(4) . . ?
N1 C9 C10 123.9(4) . . ?
O1 C9 C10 116.3(4) . . ?
O5 C33 C32 115.9(4) . . ?
O5 C33 C31 124.8(4) . . ?
C32 C33 C31 119.2(4) . . ?
C1 C2 C4 120.6(5) . . ?
C1 C2 H2 119.7 . . ?
C4 C2 H2 119.7 . . ?
C37 C38 C39 123.3(4) . . ?
C37 C38 H38 118.4 . . ?
C39 C38 H38 118.4 . . ?
C41 C43 C45 120.4(4) . . ?
C41 C43 H43 119.8 . . ?
C45 C43 H43 119.8 . . ?
O5 C34 C35 111.5(4) . . ?
O5 C34 H34A 109.3 . . ?
C35 C34 H34A 109.3 . . ?
O5 C34 H34B 109.3 . . ?
C35 C34 H34B 109.3 . . ?
H34A C34 H34B 108.0 . . ?
C4 C6 C5 119.0(5) . . ?
C4 C6 C7 120.9(4) . . ?
C5 C6 C7 120.2(4) . . ?
C19 C18 C20 118.1(5) . . ?
C19 C18 C17 121.5(5) . . ?
C20 C18 C17 120.4(5) . . ?
C42 C44 C45 119.7(5) . . ?
C42 C44 H44 120.2 . . ?
C45 C44 H44 120.2 . . ?
F9 C48 F8 106.7(4) . . ?
F9 C48 F7 105.9(4) . . ?
F8 C48 F7 106.6(5) . . ?
F9 C48 C49 112.4(4) . . ?
F8 C48 C49 114.1(4) . . ?
F7 C48 C49 110.6(4) . . ?
N2 C14 C13 123.0(5) . . ?
N2 C14 C15 113.5(4) . . ?
C13 C14 C15 123.5(5) . . ?
C21 C19 C18 121.0(5) . . ?
C21 C19 H19 119.5 . . ?
C18 C19 H19 119.5 . . ?
O2 C16 C17 104.6(4) . . ?
O2 C16 H16A 110.8 . . ?
C17 C16 H16A 110.8 . . ?
O2 C16 H16B 110.8 . . ?
C17 C16 H16B 110.8 . . ?
H16A C16 H16B 108.9 . . ?
C52 C53 C55 121.7(5) . . ?
C52 C53 H53 119.2 . . ?
C55 C53 H53 119.2 . . ?
C56 C54 C52 121.0(4) . . ?
C56 C54 H54 119.5 . . ?
C52 C54 H54 119.5 . . ?
C6 C5 C3 120.2(5) . . ?
C6 C5 H5 119.9 . . ?
C3 C5 H5 119.9 . . ?
N3 C15 O2 119.0(5) . . ?
N3 C15 C14 124.0(4) . . ?
O2 C15 C14 116.9(4) . . ?
C53 C55 C57 120.2(5) . . ?
C53 C55 H55 119.9 . . ?
C57 C55 H55 119.9 . . ?
C23 C22 C20 120.2(5) . . ?
C23 C22 H22 119.9 . . ?
C20 C22 H22 119.9 . . ?
O10 C51 C50 123.7(4) . . ?
O10 C51 C52 116.3(4) . . ?
C50 C51 C52 120.0(4) . . ?
O9 C49 C50 129.8(4) . . ?
O9 C49 C48 112.8(4) . . ?
C50 C49 C48 117.4(4) . . ?
C1 C3 C5 120.9(5) . . ?
C1 C3 H3 119.6 . . ?
C5 C3 H3 119.6 . . ?
O6 C37 C38 130.4(4) . . ?
O6 C37 C36 112.6(4) . . ?
C38 C37 C36 117.0(4) . . ?
C34 C35 H35A 109.5 . . ?
C34 C35 H35B 109.5 . . ?
H35A C35 H35B 109.5 . . ?
C34 C35 H35C 109.5 . . ?
H35A C35 H35C 109.5 . . ?
H35B C35 H35C 109.5 . . ?
C18 C20 C22 120.9(5) . . ?
C18 C20 H20 119.5 . . ?
C22 C20 H20 119.5 . . ?
C19 C21 C23 120.4(5) . . ?
C19 C21 H21 119.8 . . ?
C23 C21 H21 119.8 . . ?
C22 C23 C21 119.3(6) . . ?
C22 C23 H23 120.4 . . ?
C21 C23 H23 120.4 . . ?
O11 C58 C59 109.4(6) . . ?
O11 C58 H58A 109.8 . . ?
C59 C58 H58A 109.8 . . ?
O11 C58 H58B 109.8 . . ?
C59 C58 H58B 109.8 . . ?
H58A C58 H58B 108.2 . . ?
C13 C12 C11 119.6(4) . . ?
C13 C12 H12 120.2 . . ?
C11 C12 H12 120.2 . . ?
O1 C8 C7 104.6(4) . . ?
O1 C8 H8A 110.8 . . ?
C7 C8 H8A 110.8 . . ?
O1 C8 H8B 110.8 . . ?
C7 C8 H8B 110.8 . . ?
H8A C8 H8B 108.9 . . ?
C12 C13 C14 118.4(5) . . ?
C12 C13 H13 120.8 . . ?
C14 C13 H13 120.8 . . ?
C58 C59 H59A 109.5 . . ?
C58 C59 H59B 109.5 . . ?
H59A C59 H59B 109.5 . . ?
C58 C59 H59C 109.5 . . ?
H59A C59 H59C 109.5 . . ?
H59B C59 H59C 109.5 . . ?

loop_
_geom_bond_atom_site_label_1
_geom_bond_atom_site_label_2
_geom_bond_distance
_geom_bond_site_symmetry_2
_geom_bond_publ_flag
C46 O8 1.445(10) . ?
C46 C47 1.494(14) . ?
C46 H46A 0.9700 . ?
C46 H46B 0.9700 . ?
C47 H47A 0.9600 . ?
C47 H47B 0.9600 . ?
C47 H47C 0.9600 . ?
C46A C47A 1.495(12) . ?
C46A O8 1.544(10) . ?
C46A H46C 0.9700 . ?
C46A H46D 0.9700 . ?
C47A H47D 0.9600 . ?
C47A H47E 0.9600 . ?
C47A H47F 0.9600 . ?
Eu01 O4 2.361(3) . ?
Eu01 O10 2.367(3) . ?
Eu01 O9 2.383(3) . ?
Eu01 O7 2.410(3) . ?
Eu01 O3 2.416(3) . ?
Eu01 O6 2.439(3) . ?
Eu01 N3 2.642(4) . ?
Eu01 N1 2.656(4) . ?
Eu01 N2 2.702(3) . ?
O10 C51 1.252(5) . ?
F1 C24 1.323(6) . ?
O7 C39 1.259(5) . ?
O4 C27 1.256(5) . ?
O3 C25 1.258(5) . ?
F7 C48 1.341(6) . ?
F4 C36 1.308(6) . ?
O9 C49 1.265(5) . ?
O5 C33 1.364(5) . ?
O5 C34 1.439(5) . ?
F9 C48 1.333(6) . ?
O6 C37 1.254(5) . ?
O1 C9 1.344(5) . ?
O1 C8 1.450(6) . ?
O2 C15 1.357(6) . ?
O2 C16 1.449(7) . ?
F5 C36 1.308(6) . ?
F8 C48 1.330(6) . ?
F2 C24 1.322(5) . ?
F3 C24 1.314(5) . ?
O11 C57 1.346(6) . ?
O11 C58 1.444(7) . ?
O8 C45 1.354(6) . ?
N2 C10 1.336(5) . ?
N2 C14 1.332(6) . ?
C28 C29 1.389(6) . ?
C28 C30 1.389(6) . ?
C28 C27 1.493(6) . ?
N1 C9 1.268(5) . ?
N1 C7 1.481(6) . ?
C26 C25 1.379(6) . ?
C26 C27 1.410(6) . ?
C26 H26 0.9300 . ?
C52 C53 1.391(7) . ?
C52 C54 1.400(6) . ?
C52 C51 1.494(6) . ?
N3 C15 1.253(6) . ?
N3 C17 1.500(6) . ?
C25 C24 1.523(6) . ?
C40 C41 1.397(6) . ?
C40 C42 1.394(6) . ?
C40 C39 1.480(6) . ?
C36 F6 1.328(6) . ?
C36 C37 1.530(6) . ?
C42 C44 1.375(7) . ?
C42 H42 0.9300 . ?
C29 C32 1.375(6) . ?
C29 H29 0.9300 . ?
C41 C43 1.365(6) . ?
C41 H41 0.9300 . ?
C17 C18 1.502(7) . ?
C17 C16 1.543(7) . ?
C17 H17 0.9800 . ?
C30 C31 1.383(6) . ?
C30 H30 0.9300 . ?
C1 C2 1.366(7) . ?
C1 C3 1.360(7) . ?
C1 H1 0.9300 . ?
C57 C56 1.383(7) . ?
C57 C55 1.393(7) . ?
C50 C49 1.383(7) . ?
C50 C51 1.414(6) . ?
C50 H50 0.9300 . ?
C10 C11 1.387(6) . ?
C10 C9 1.471(6) . ?
C4 C6 1.389(7) . ?
C4 C2 1.381(7) . ?
C4 H4 0.9300 . ?
C31 C33 1.382(6) . ?
C31 H31 0.9300 . ?
C45 C43 1.394(7) . ?
C45 C44 1.388(7) . ?
C32 C33 1.384(6) . ?
C32 H32 0.9300 . ?
C56 C54 1.365(6) . ?
C56 H56 0.9300 . ?
C39 C38 1.422(6) . ?
C11 C12 1.392(8) . ?
C11 H11 0.9300 . ?
C7 C6 1.517(7) . ?
C7 C8 1.550(6) . ?
C7 H7 0.9800 . ?
C2 H2 0.9300 . ?
C38 C37 1.377(6) . ?
C38 H38 0.9300 . ?
C43 H43 0.9300 . ?
C34 C35 1.508(7) . ?
C34 H34A 0.9700 . ?
C34 H34B 0.9700 . ?
C6 C5 1.369(7) . ?
C18 C19 1.376(7) . ?
C18 C20 1.381(7) . ?
C44 H44 0.9300 . ?
C48 C49 1.531(6) . ?
C14 C13 1.390(6) . ?
C14 C15 1.470(7) . ?
C19 C21 1.377(8) . ?
C19 H19 0.9300 . ?
C16 H16A 0.9700 . ?
C16 H16B 0.9700 . ?
C53 C55 1.375(7) . ?
C53 H53 0.9300 . ?
C54 H54 0.9300 . ?
C5 C3 1.385(8) . ?
C5 H5 0.9300 . ?
C55 H55 0.9300 . ?
C22 C23 1.367(9) . ?
C22 C20 1.386(8) . ?
C22 H22 0.9300 . ?
C3 H3 0.9300 . ?
C35 H35A 0.9600 . ?
C35 H35B 0.9600 . ?
C35 H35C 0.9600 . ?
C20 H20 0.9300 . ?
C21 C23 1.377(8) . ?
C21 H21 0.9300 . ?
C23 H23 0.9300 . ?
C58 C59 1.449(10) . ?
C58 H58A 0.9700 . ?
C58 H58B 0.9700 . ?
C12 C13 1.370(8) . ?
C12 H12 0.9300 . ?
C8 H8A 0.9700 . ?
C8 H8B 0.9700 . ?
C13 H13 0.9300 . ?
C59 H59A 0.9600 . ?
C59 H59B 0.9600 . ?
C59 H59C 0.9600 . ?
